data_7053006
loop_
_publ_author_name
'Ignat'eva, D. V.'
'Goryunkov, A. A.'
'Tamm, N. B.'
'Ioffe, I. N.'
'Sidorov, L. N.'
'Troyanov, S. I.'

_publ_section_title
;
 Isolation and structural characterization of the most highly
 trifluoromethylated C70 fullerenes: C70(CF3)18 and C70(CF3)20
;
_journal_issue 2
_journal_name_full 'New Journal of Chemistry'
_journal_page_first 299
_journal_paper_doi 10.1039/c2nj40959c
_journal_volume 37
_journal_year 2013
_chemical_formula_sum 'C93.64 H13.16 F54'
_chemical_formula_weight 2163.88
_chemical_name_systematic
;
?
;
_space_group_IT_number 2
_symmetry_cell_setting triclinic
_symmetry_space_group_name_Hall '-P 1'
_symmetry_space_group_name_H-M 'P -1'
_atom_sites_solution_hydrogens geom
_atom_sites_solution_primary direct
_atom_sites_solution_secondary difmap
_audit_creation_method SHELXL-97
_cell_angle_alpha 86.520(10)
_cell_angle_beta 80.650(10)
_cell_angle_gamma 69.710(10)
_cell_formula_units_Z 2
_cell_length_a 12.4480(10)
_cell_length_b 13.9310(10)
_cell_length_c 22.376(2)
_cell_measurement_reflns_used 11000
_cell_measurement_temperature 100(2)
_cell_measurement_theta_max 30
_cell_measurement_theta_min 5
_cell_volume 3591.1(6)
_computing_cell_refinement HFL2000
_computing_data_collection HKL2000
_computing_data_reduction HKL2000
_computing_structure_refinement 'SHELXL-97 (Sheldrick, 1997)'
_computing_structure_solution 'SHELXS-97 (Sheldrick, 1990)'
_diffrn_ambient_temperature 100(2)
_diffrn_measured_fraction_theta_full 0.825
_diffrn_measured_fraction_theta_max 0.566
_diffrn_measurement_device_type MAR225
_diffrn_measurement_method CCD
_diffrn_radiation_monochromator Cu(113)
_diffrn_radiation_source 'BL14.2, PSF, BESSY, Berlin, Germany'
_diffrn_radiation_wavelength 0.90500
_diffrn_reflns_av_R_equivalents 0.0506
_diffrn_reflns_av_sigmaI/netI 0.0463
_diffrn_reflns_limit_h_max 14
_diffrn_reflns_limit_h_min -14
_diffrn_reflns_limit_k_max 16
_diffrn_reflns_limit_k_min -16
_diffrn_reflns_limit_l_max 28
_diffrn_reflns_limit_l_min -28
_diffrn_reflns_number 19647
_diffrn_reflns_theta_full 32.50
_diffrn_reflns_theta_max 35.96
_diffrn_reflns_theta_min 2.25
_exptl_absorpt_coefficient_mu 0.215
_exptl_absorpt_correction_type none
_exptl_crystal_colour yellow
_exptl_crystal_density_diffrn 2.001
_exptl_crystal_density_method 'not measured'
_exptl_crystal_description needle
_exptl_crystal_F_000 2122
_exptl_crystal_size_max 0.05
_exptl_crystal_size_mid 0.02
_exptl_crystal_size_min 0.02
_refine_diff_density_max 0.787
_refine_diff_density_min -0.512
_refine_diff_density_rms 0.081
_refine_ls_extinction_coef 0.0112(7)
_refine_ls_extinction_expression Fc^*^=kFc[1+0.001xFc^2^\l^3^/sin(2\q)]^-1/4^
_refine_ls_extinction_method SHELXL
_refine_ls_goodness_of_fit_ref 1.059
_refine_ls_hydrogen_treatment constr
_refine_ls_matrix_type full
_refine_ls_number_parameters 1463
_refine_ls_number_reflns 10903
_refine_ls_number_restraints 32
_refine_ls_restrained_S_all 1.082
_refine_ls_R_factor_all 0.1027
_refine_ls_R_factor_gt 0.0882
_refine_ls_shift/su_max 0.025
_refine_ls_shift/su_mean 0.002
_refine_ls_structure_factor_coef Fsqd
_refine_ls_weighting_details 'calc w=1/[\s^2^(Fo^2^)+(0.0900P)^2^+16.0000P] where P=(Fo^2^+2Fc^2^)/3'
_refine_ls_weighting_scheme calc
_refine_ls_wR_factor_gt 0.2186
_refine_ls_wR_factor_ref 0.2250
_reflns_number_gt 7464
_reflns_number_total 10903
_reflns_threshold_expression >2sigma(I)
_cod_data_source_file c2nj40959c.txt
_cod_data_source_block 706ap2a
_cod_depositor_comments
;
The following automatic conversions were performed:

'_symmetry_cell_setting' value 'Triclinic' changed to 'triclinic'
according to /home/saulius/struct/CIF-dictionaries/cif_core.dic
dictionary named 'cif_core.dic' version 2.4.2 from 2011-04-26.

Automatic conversion script
Id: cif_fix_values 1891 2012-01-12 08:04:46Z andrius 
;
_cod_original_cell_volume 3591.1(5)
_cod_original_sg_symbol_H-M P-1
_cod_database_code 7053006

loop_
_symmetry_equiv_pos_as_xyz
'x, y, z'
'-x, -y, -z'

loop_
_atom_site_label
_atom_site_type_symbol
_atom_site_fract_x
_atom_site_fract_y
_atom_site_fract_z
_atom_site_U_iso_or_equiv
_atom_site_adp_type
_atom_site_occupancy
_atom_site_symmetry_multiplicity
_atom_site_calc_flag
_atom_site_refinement_flags
F1 F 0.3530(4) 0.5792(4) 0.48317(19) 0.0667(13) Uani 1 1 d .
F2 F 0.4876(4) 0.6219(4) 0.4290(2) 0.0738(14) Uani 1 1 d .
F3 F 0.3245(4) 0.7361(4) 0.45899(19) 0.0668(13) Uani 1 1 d .
F4 F 0.1106(4) 0.7414(4) 0.49803(18) 0.0678(13) Uani 1 1 d .
F5 F 0.1030(4) 0.8902(4) 0.46405(19) 0.0674(13) Uani 1 1 d .
F6 F -0.0502(4) 0.8487(4) 0.4802(2) 0.0774(16) Uani 1 1 d .
F7 F 0.5282(4) 0.4010(4) 0.42631(19) 0.0661(13) Uani 1 1 d .
F8 F 0.4918(4) 0.2706(4) 0.40147(19) 0.0660(13) Uani 1 1 d .
F9 F 0.3720(4) 0.3768(4) 0.46841(18) 0.0675(13) Uani 1 1 d .
F10 F 0.6014(4) 0.6523(5) 0.3258(2) 0.098(2) Uani 1 1 d .
F11 F 0.6804(4) 0.5702(5) 0.2456(3) 0.099(2) Uani 1 1 d U
F12 F 0.6028(5) 0.7302(5) 0.2441(3) 0.103(2) Uani 1 1 d U
F13 F -0.0914(9) 1.0147(7) 0.4127(4) 0.060(2) Uani 0.50 1 d P
F13A F -0.1425(14) 1.0688(13) 0.3498(8) 0.077(5) Uani 0.50 1 d P
F14 F 0.0492(14) 1.0596(12) 0.3638(7) 0.075(4) Uani 0.50 1 d P
F14A F 0.0115(11) 1.0924(8) 0.3044(6) 0.091(4) Uani 0.50 1 d P
F15 F -0.1046(12) 1.0948(11) 0.3282(6) 0.061(4) Uani 0.50 1 d P
F15A F 0.0117(16) 1.0346(12) 0.3944(7) 0.091(7) Uani 0.50 1 d P
F16 F -0.1452(4) 0.6343(4) 0.46917(19) 0.0750(15) Uani 1 1 d .
F17 F -0.2754(4) 0.6726(4) 0.41289(19) 0.0738(14) Uani 1 1 d .
F18 F -0.2320(4) 0.7901(4) 0.4498(2) 0.0737(14) Uani 1 1 d .
F19 F 0.2891(4) 0.2316(4) 0.4095(2) 0.0672(13) Uani 1 1 d .
F20 F 0.1964(5) 0.1818(4) 0.3507(2) 0.0801(15) Uani 1 1 d .
F21 F 0.1040(4) 0.2848(4) 0.4238(2) 0.0745(14) Uani 1 1 d .
F22 F 0.5980(4) 0.1859(4) 0.2799(2) 0.0690(13) Uani 1 1 d .
F23 F 0.6813(4) 0.2676(4) 0.21426(19) 0.0645(13) Uani 1 1 d .
F24 F 0.6490(4) 0.3079(4) 0.30804(19) 0.0658(13) Uani 1 1 d .
F25 F 0.4493(9) 0.8568(10) 0.0809(5) 0.083(3) Uani 0.50 1 d P
F25A F 0.4796(8) 0.8934(8) 0.2040(4) 0.070(3) Uani 0.50 1 d P
F26 F 0.5609(18) 0.7948(19) 0.1444(9) 0.072(5) Uani 0.50 1 d P
F26A F 0.4026(11) 0.9405(12) 0.1238(6) 0.071(4) Uani 0.50 1 d P
F27 F 0.4207(15) 0.9421(13) 0.1600(9) 0.103(6) Uani 0.50 1 d P
F27A F 0.544(2) 0.8090(18) 0.1195(10) 0.089(7) Uani 0.50 1 d P
F28 F 0.0610(7) 1.1095(6) 0.2314(4) 0.057(2) Uani 0.50 1 d P
F28A F -0.2989(6) 0.9379(6) 0.1556(3) 0.050(2) Uani 0.50 1 d P
F29 F -0.0954(7) 1.1216(6) 0.1971(4) 0.061(2) Uani 0.50 1 d P
F29A F -0.2423(7) 1.0569(6) 0.1778(4) 0.062(3) Uani 0.50 1 d P
F30 F 0.0641(7) 1.0877(6) 0.1367(4) 0.054(2) Uani 0.50 1 d P
F30A F -0.1792(6) 0.9830(6) 0.0924(3) 0.050(2) Uani 0.50 1 d P
F31 F -0.3470(4) 0.8515(4) 0.3511(2) 0.0736(14) Uani 1 1 d .
F32 F -0.3446(4) 0.9378(4) 0.2689(2) 0.0763(15) Uani 1 1 d .
F33 F -0.2949(4) 0.9836(4) 0.3471(2) 0.0788(15) Uani 1 1 d .
F34 F -0.2071(4) 0.4751(4) 0.3593(2) 0.0794(15) Uani 1 1 d .
F35 F -0.0762(4) 0.3294(4) 0.3629(2) 0.0724(13) Uani 1 1 d .
F36 F -0.1062(4) 0.4382(4) 0.4314(2) 0.0747(14) Uani 1 1 d .
F37 F 0.4190(5) 0.1245(4) 0.2822(2) 0.0859(16) Uani 1 1 d .
F38 F 0.4555(5) 0.1306(4) 0.1862(3) 0.0892(17) Uani 1 1 d .
F39 F 0.2883(5) 0.1382(4) 0.2279(3) 0.0841(16) Uani 1 1 d .
F40 F 0.6786(5) 0.3455(5) 0.1054(3) 0.108(2) Uani 1 1 d U
F41 F 0.5927(4) 0.4186(5) 0.0327(2) 0.0907(19) Uani 1 1 d .
F42 F 0.6496(6) 0.4987(6) 0.0884(3) 0.120(2) Uani 1 1 d U
F43 F 0.2261(10) 0.8487(8) -0.0064(4) 0.075(3) Uani 0.50 1 d P
F43A F 0.1166(14) 0.8333(12) -0.0170(5) 0.105(5) Uani 0.50 1 d P
F44 F 0.3713(7) 0.8540(7) 0.0322(4) 0.064(2) Uani 0.50 1 d P
F44A F 0.0831(6) 0.7102(7) -0.0297(3) 0.054(2) Uani 0.50 1 d P
F45 F 0.2124(8) 0.9806(6) 0.0432(4) 0.064(2) Uani 0.50 1 d P
F45A F -0.0689(7) 0.8281(7) 0.0046(3) 0.074(3) Uani 0.50 1 d P
F46 F -0.1331(4) 0.4164(4) 0.1625(2) 0.0819(16) Uani 1 1 d .
F47 F -0.0796(4) 0.3268(4) 0.2388(2) 0.0743(14) Uani 1 1 d .
F48 F 0.0218(4) 0.2891(4) 0.1508(3) 0.0917(18) Uani 1 1 d .
F49 F 0.3951(6) 0.2198(4) 0.0765(3) 0.103(2) Uani 1 1 d .
F50 F 0.2791(5) 0.3358(5) 0.0287(3) 0.105(2) Uani 1 1 d .
F51 F 0.4599(6) 0.3214(5) 0.0217(3) 0.109(2) Uani 1 1 d .
F52 F -0.0691(5) 0.6363(4) 0.0205(2) 0.0872(17) Uani 1 1 d .
F53 F -0.2123(4) 0.6573(4) 0.0910(2) 0.0839(17) Uani 1 1 d .
F54 F -0.0927(4) 0.5083(4) 0.0672(2) 0.0738(14) Uani 1 1 d .
C1 C 0.3295(6) 0.6239(6) 0.3811(3) 0.053(2) Uani 1 1 d .
C2 C 0.3022(6) 0.7215(6) 0.3399(3) 0.0508(19) Uani 1 1 d .
C3 C 0.1902(6) 0.7918(6) 0.3527(3) 0.0487(19) Uani 1 1 d .
C4 C 0.0867(6) 0.7745(6) 0.3941(3) 0.054(2) Uani 1 1 d .
C5 C 0.1064(6) 0.6614(6) 0.3935(3) 0.0473(18) Uani 1 1 d .
C6 C 0.2213(6) 0.5923(6) 0.3938(3) 0.053(2) Uani 1 1 d .
C7 C 0.2488(6) 0.4877(6) 0.3848(3) 0.050(2) Uani 1 1 d .
C8 C 0.3791(6) 0.4343(6) 0.3648(3) 0.0471(19) Uani 1 1 d .
C9 C 0.4119(6) 0.5286(6) 0.3458(3) 0.052(2) Uani 1 1 d .
C10 C 0.4705(6) 0.5347(6) 0.2912(3) 0.051(2) Uani 1 1 d .
C11 C 0.4782(6) 0.6351(6) 0.2612(3) 0.0494(19) Uani 1 1 d .
C12 C 0.3712(6) 0.7265(6) 0.2857(3) 0.053(2) Uani 1 1 d .
C13 C 0.3318(6) 0.8032(6) 0.2441(4) 0.055(2) Uani 1 1 d .
C14 C 0.2182(6) 0.8746(6) 0.2574(3) 0.053(2) Uani 1 1 d .
C15 C 0.1513(6) 0.8722(6) 0.3114(3) 0.0497(19) Uani 1 1 d .
C16 C 0.0179(6) 0.9203(6) 0.3198(4) 0.056(2) Uani 1 1 d .
C17 C -0.0116(6) 0.8341(6) 0.3582(3) 0.0483(19) Uani 1 1 d .
C18 C -0.0923(6) 0.7979(6) 0.3475(3) 0.0474(19) Uani 1 1 d .
C19 C -0.0959(6) 0.6919(5) 0.3687(3) 0.0461(18) Uani 1 1 d .
C20 C 0.0236(6) 0.6217(6) 0.3818(3) 0.0488(19) Uani 1 1 d .
C21 C 0.0545(6) 0.5171(6) 0.3709(3) 0.0465(18) Uani 1 1 d .
C22 C 0.1665(6) 0.4510(6) 0.3731(3) 0.0506(19) Uani 1 1 d .
C23 C 0.1947(6) 0.3523(6) 0.3389(3) 0.0508(19) Uani 1 1 d .
C24 C 0.3099(6) 0.3320(6) 0.2994(3) 0.0496(19) Uani 1 1 d .
C25 C 0.3921(6) 0.3680(5) 0.3111(3) 0.0498(19) Uani 1 1 d .
C26 C 0.4861(6) 0.3580(6) 0.2561(3) 0.0502(19) Uani 1 1 d .
C27 C 0.4992(6) 0.4596(6) 0.2440(3) 0.0484(19) Uani 1 1 d .
C28 C 0.4984(5) 0.5060(6) 0.1891(3) 0.0481(19) Uani 1 1 d .
C29 C 0.4735(6) 0.6137(6) 0.1949(3) 0.052(2) Uani 1 1 d .
C30 C 0.4167(6) 0.6845(6) 0.1559(3) 0.053(2) Uani 1 1 d .
C31 C 0.3676(6) 0.7951(6) 0.1743(3) 0.053(2) Uani 1 1 d .
C32 C 0.2496(6) 0.8523(6) 0.1534(3) 0.054(2) Uani 1 1 d .
C33 C 0.1728(6) 0.9059(6) 0.2004(3) 0.0519(19) Uani 1 1 d .
C34 C 0.0483(6) 0.9443(6) 0.2012(3) 0.056(2) Uani 1 1 d .
C35 C -0.0215(6) 0.9272(5) 0.2590(3) 0.0507(19) Uani 1 1 d .
C36 C -0.1025(6) 0.8927(6) 0.2477(3) 0.052(2) Uani 1 1 d .
C37 C -0.1620(6) 0.8362(6) 0.2952(3) 0.051(2) Uani 1 1 d .
C38 C -0.1510(5) 0.7351(6) 0.2696(3) 0.0485(19) Uani 1 1 d .
C39 C -0.1165(5) 0.6530(6) 0.3103(3) 0.0463(18) Uani 1 1 d .
C40 C -0.0669(6) 0.5537(6) 0.2890(3) 0.0460(18) Uani 1 1 d .
C41 C -0.0094(6) 0.4695(6) 0.3337(3) 0.0485(19) Uani 1 1 d .
C42 C 0.0946(6) 0.3858(6) 0.3016(3) 0.0480(18) Uani 1 1 d .
C43 C 0.1151(6) 0.3727(5) 0.2421(3) 0.0460(18) Uani 1 1 d .
C44 C 0.2296(6) 0.3327(6) 0.2061(3) 0.0509(19) Uani 1 1 d .
C45 C 0.3354(6) 0.2907(6) 0.2355(3) 0.054(2) Uani 1 1 d .
C46 C 0.4310(6) 0.3313(5) 0.2061(3) 0.0480(19) Uani 1 1 d .
C47 C 0.4342(6) 0.3739(6) 0.1493(3) 0.053(2) Uani 1 1 d .
C48 C 0.4855(6) 0.4594(6) 0.1332(3) 0.051(2) Uani 1 1 d .
C49 C 0.3895(6) 0.5404(6) 0.1058(3) 0.0494(19) Uani 1 1 d .
C50 C 0.3669(6) 0.6449(6) 0.1101(3) 0.054(2) Uani 1 1 d .
C51 C 0.2649(6) 0.7101(6) 0.0888(3) 0.0507(19) Uani 1 1 d .
C52 C 0.2133(6) 0.8211(6) 0.1025(3) 0.057(2) Uani 1 1 d .
C53 C 0.0855(6) 0.8425(6) 0.1081(3) 0.0511(19) Uani 1 1 d .
C54 C 0.0103(6) 0.9005(6) 0.1540(3) 0.051(2) Uani 1 1 d .
C55 C -0.0984(7) 0.8826(6) 0.1800(4) 0.062(2) Uani 1 1 d .
C56 C -0.0987(6) 0.7844(6) 0.1628(3) 0.050(2) Uani 1 1 d .
C57 C -0.1308(6) 0.7141(6) 0.2087(3) 0.0485(19) Uani 1 1 d .
C58 C -0.0822(6) 0.6152(6) 0.1874(3) 0.0452(18) Uani 1 1 d .
C59 C -0.0500(6) 0.5342(6) 0.2268(3) 0.0501(19) Uani 1 1 d .
C60 C 0.0289(6) 0.4320(6) 0.1995(3) 0.0481(19) Uani 1 1 d .
C61 C 0.1119(6) 0.4500(5) 0.1455(3) 0.0461(18) Uani 1 1 d .
C62 C 0.2293(6) 0.3813(5) 0.1518(3) 0.0452(18) Uani 1 1 d .
C63 C 0.3326(6) 0.3920(6) 0.1140(3) 0.053(2) Uani 1 1 d .
C64 C 0.3064(6) 0.5026(6) 0.0940(3) 0.0467(18) Uani 1 1 d .
C65 C 0.1919(6) 0.5670(6) 0.0865(3) 0.051(2) Uani 1 1 d .
C66 C 0.1822(6) 0.6708(6) 0.0763(3) 0.051(2) Uani 1 1 d .
C67 C 0.0645(7) 0.7574(6) 0.0792(4) 0.065(2) Uani 1 1 d .
C68 C -0.0267(6) 0.7279(6) 0.1153(3) 0.049(2) Uani 1 1 d .
C69 C -0.0271(6) 0.6174(6) 0.1206(3) 0.0485(19) Uani 1 1 d .
C70 C 0.0944(6) 0.5372(6) 0.1120(3) 0.0462(19) Uani 1 1 d .
C71 C 0.3740(6) 0.6407(7) 0.4386(3) 0.056(2) Uani 1 1 d .
C72 C 0.0629(7) 0.8145(7) 0.4591(3) 0.060(2) Uani 1 1 d .
C73 C 0.4431(7) 0.3687(7) 0.4170(3) 0.057(2) Uani 1 1 d .
C74 C 0.5922(7) 0.6465(7) 0.2690(3) 0.055(2) Uani 1 1 d .
C75 C -0.0292(8) 1.0249(7) 0.3513(5) 0.069(3) Uani 1 1 d .
C76 C -0.1887(6) 0.6985(6) 0.4249(3) 0.053(2) Uani 1 1 d .
C77 C 0.1942(7) 0.2610(6) 0.3810(4) 0.060(2) Uani 1 1 d .
C78 C 0.6064(7) 0.2779(7) 0.2649(4) 0.058(2) Uani 1 1 d .
C79 C 0.4500(8) 0.8534(9) 0.1495(5) 0.081(3) Uani 1 1 d .
C80 C 0.0170(12) 1.0715(11) 0.1913(7) 0.049(4) Uani 0.50 1 d P
C80A C -0.2093(11) 0.9695(10) 0.1516(6) 0.039(3) Uani 0.50 1 d P
C81 C -0.2882(7) 0.9041(6) 0.3165(3) 0.054(2) Uani 1 1 d .
C82 C -0.1006(6) 0.4276(7) 0.3731(3) 0.057(2) Uani 1 1 d .
C83 C 0.3745(8) 0.1677(7) 0.2318(4) 0.074(3) Uani 1 1 d .
C84 C 0.6013(7) 0.4301(7) 0.0891(3) 0.060(2) Uani 1 1 d .
C85 C 0.2549(13) 0.8801(13) 0.0429(7) 0.055(4) Uani 0.50 1 d P
C85A C 0.0409(12) 0.7832(12) 0.0079(6) 0.042(3) Uani 0.50 1 d P
C86 C -0.0404(6) 0.3639(6) 0.1875(4) 0.053(2) Uani 1 1 d .
C87 C 0.3672(8) 0.3183(7) 0.0587(4) 0.072(3) Uani 1 1 d .
C88 C -0.1016(6) 0.6025(7) 0.0748(3) 0.061(2) Uani 1 1 d .
C89 C 0.4773(12) 0.9940(14) 0.4775(7) 0.147(6) Uani 1 1 d U
H89A H 0.5449 0.9537 0.4486 0.176 Uiso 1 1 calc R
H89B H 0.4510 1.0634 0.4595 0.176 Uiso 1 1 calc R
C90 C 0.3887(15) 0.9539(13) 0.4693(8) 0.159(7) Uani 1 1 d .
H90A H 0.3159 0.9950 0.4945 0.191 Uiso 1 1 calc R
H90B H 0.4103 0.8833 0.4858 0.191 Uiso 1 1 calc R
C91 C 0.3637(10) 0.9506(9) 0.4085(5) 0.102(4) Uani 1 1 d .
H91A H 0.3975 0.9944 0.3817 0.154 Uiso 1 1 calc R
H91B H 0.2796 0.9751 0.4091 0.154 Uiso 1 1 calc R
H91C H 0.3972 0.8800 0.3937 0.154 Uiso 1 1 calc R
C92 C 0.034(2) 0.8875(18) -0.0034(9) 0.091(6) Uani 0.55 1 d P
C93 C -0.001(4) 0.860(3) -0.064(2) 0.167(15) Uiso 0.44 1 d P
C94 C -0.125(5) 0.890(4) -0.059(2) 0.189(17) Uiso 0.44 1 d PD
C95 C -0.216(7) 0.946(8) -0.011(4) 0.32(5) Uiso 0.37 1 d PD
C96 C -0.304(14) 0.964(11) 0.031(4) 0.47(8) Uiso 0.40 1 d PD
C97 C -0.325(5) 1.002(5) 0.092(3) 0.23(2) Uiso 0.44 1 d PD

loop_
_atom_site_aniso_label
_atom_site_aniso_U_11
_atom_site_aniso_U_22
_atom_site_aniso_U_33
_atom_site_aniso_U_23
_atom_site_aniso_U_13
_atom_site_aniso_U_12
F1 0.068(3) 0.090(3) 0.045(2) 0.004(2) -0.026(2) -0.023(3)
F2 0.049(3) 0.116(4) 0.062(3) -0.011(3) -0.024(2) -0.026(3)
F3 0.070(3) 0.078(3) 0.055(3) -0.013(2) -0.024(2) -0.019(3)
F4 0.077(3) 0.082(3) 0.042(2) -0.003(2) -0.018(2) -0.019(3)
F5 0.074(3) 0.076(3) 0.052(3) -0.014(2) -0.015(2) -0.020(3)
F6 0.045(3) 0.119(4) 0.061(3) -0.032(3) -0.009(2) -0.013(3)
F7 0.055(3) 0.089(3) 0.057(3) 0.009(2) -0.031(2) -0.019(2)
F8 0.058(3) 0.074(3) 0.055(2) 0.006(2) -0.026(2) -0.002(2)
F9 0.058(3) 0.089(3) 0.045(2) 0.010(2) -0.020(2) -0.008(2)
F10 0.064(3) 0.176(6) 0.070(3) -0.002(4) -0.029(3) -0.054(4)
F11 0.041(2) 0.117(4) 0.138(5) -0.052(4) -0.020(3) -0.015(3)
F12 0.077(3) 0.119(4) 0.138(5) 0.049(4) -0.061(3) -0.053(3)
F13 0.064(6) 0.057(6) 0.057(5) -0.010(4) -0.011(5) -0.015(5)
F13A 0.056(9) 0.067(10) 0.104(12) -0.020(8) 0.005(8) -0.019(7)
F14 0.066(8) 0.065(8) 0.093(12) -0.013(8) -0.014(8) -0.020(7)
F14A 0.098(9) 0.065(7) 0.102(9) -0.021(6) -0.030(7) -0.009(6)
F15 0.053(10) 0.056(8) 0.068(8) -0.011(6) -0.013(7) -0.009(7)
F15A 0.119(17) 0.069(10) 0.080(10) -0.028(8) -0.053(11) -0.005(10)
F16 0.061(3) 0.095(4) 0.050(2) 0.017(2) -0.007(2) -0.007(3)
F17 0.053(3) 0.123(4) 0.053(3) -0.007(3) -0.011(2) -0.037(3)
F18 0.070(3) 0.081(3) 0.060(3) -0.019(2) 0.007(2) -0.018(3)
F19 0.058(3) 0.079(3) 0.062(3) 0.019(2) -0.031(2) -0.014(2)
F20 0.099(4) 0.064(3) 0.080(3) 0.013(3) -0.041(3) -0.021(3)
F21 0.058(3) 0.086(3) 0.072(3) 0.027(3) -0.015(3) -0.017(3)
F22 0.054(3) 0.069(3) 0.074(3) 0.010(2) -0.025(2) -0.004(2)
F23 0.045(2) 0.078(3) 0.056(3) -0.006(2) -0.016(2) 0.001(2)
F24 0.050(2) 0.079(3) 0.062(3) -0.003(2) -0.031(2) -0.003(2)
F25 0.073(7) 0.114(9) 0.071(7) 0.022(7) -0.017(5) -0.043(7)
F25A 0.069(6) 0.102(8) 0.064(6) 0.011(6) -0.031(5) -0.051(6)
F26 0.031(6) 0.076(10) 0.105(14) 0.030(9) -0.004(8) -0.020(6)
F26A 0.062(6) 0.080(9) 0.081(9) 0.025(8) -0.023(7) -0.036(6)
F27 0.094(12) 0.072(10) 0.135(15) -0.043(11) 0.037(11) -0.038(9)
F27A 0.071(12) 0.055(9) 0.118(17) 0.010(11) 0.007(11) -0.002(8)
F28 0.057(5) 0.047(5) 0.066(5) 0.006(4) -0.023(4) -0.014(4)
F28A 0.027(4) 0.060(5) 0.055(5) 0.011(4) -0.014(3) -0.002(4)
F29 0.046(5) 0.050(5) 0.072(5) -0.001(4) -0.017(4) 0.006(4)
F29A 0.063(5) 0.040(4) 0.062(5) -0.015(4) -0.034(4) 0.022(4)
F30 0.060(5) 0.047(5) 0.049(5) 0.014(4) -0.013(4) -0.010(4)
F30A 0.036(4) 0.062(5) 0.036(4) 0.016(3) -0.018(3) 0.005(4)
F31 0.052(3) 0.086(3) 0.070(3) 0.013(3) -0.008(2) -0.009(3)
F32 0.059(3) 0.092(3) 0.061(3) 0.002(2) -0.026(2) 0.003(3)
F33 0.060(3) 0.076(3) 0.084(3) -0.028(3) -0.017(2) 0.003(2)
F34 0.044(2) 0.097(4) 0.092(3) 0.033(3) -0.024(2) -0.019(3)
F35 0.064(3) 0.073(3) 0.079(3) 0.002(3) -0.011(2) -0.022(3)
F36 0.079(3) 0.098(4) 0.052(3) 0.011(2) -0.016(2) -0.035(3)
F37 0.079(3) 0.081(3) 0.097(4) 0.014(3) -0.042(3) -0.015(3)
F38 0.093(4) 0.067(3) 0.093(4) -0.009(3) -0.012(3) -0.008(3)
F39 0.084(4) 0.066(3) 0.112(4) 0.005(3) -0.052(3) -0.021(3)
F40 0.074(3) 0.115(4) 0.092(3) 0.028(3) -0.005(3) 0.012(3)
F41 0.057(3) 0.154(5) 0.045(3) -0.014(3) -0.013(2) -0.012(3)
F42 0.098(4) 0.160(6) 0.118(5) -0.051(4) 0.033(4) -0.077(4)
F43 0.107(8) 0.093(7) 0.040(5) 0.021(5) -0.031(5) -0.049(6)
F43A 0.121(11) 0.118(11) 0.055(6) 0.000(7) -0.034(7) -0.007(10)
F44 0.041(5) 0.066(6) 0.067(5) 0.022(4) -0.002(4) -0.005(4)
F44A 0.036(4) 0.086(6) 0.026(4) -0.008(4) -0.014(3) 0.003(4)
F45 0.063(6) 0.041(5) 0.074(6) 0.014(4) -0.012(5) 0.001(4)
F45A 0.060(5) 0.089(6) 0.039(4) -0.009(4) -0.032(4) 0.030(5)
F46 0.069(3) 0.097(4) 0.093(4) 0.008(3) -0.052(3) -0.028(3)
F47 0.072(3) 0.090(4) 0.077(3) 0.014(3) -0.028(3) -0.042(3)
F48 0.070(3) 0.086(4) 0.122(4) -0.050(3) 0.000(3) -0.029(3)
F49 0.132(5) 0.071(4) 0.089(4) -0.018(3) -0.034(4) -0.003(3)
F50 0.082(4) 0.128(5) 0.090(4) -0.033(3) -0.047(3) 0.004(3)
F51 0.107(5) 0.121(5) 0.094(4) -0.049(4) 0.037(4) -0.047(4)
F52 0.098(4) 0.120(4) 0.046(3) 0.007(3) -0.034(3) -0.031(3)
F53 0.042(2) 0.116(4) 0.079(3) -0.036(3) -0.030(2) 0.006(3)
F54 0.069(3) 0.071(3) 0.083(3) -0.016(3) -0.043(3) -0.009(2)
C1 0.043(4) 0.071(5) 0.046(4) -0.004(4) -0.016(3) -0.016(4)
C2 0.045(4) 0.063(5) 0.047(4) -0.007(3) -0.018(3) -0.014(4)
C3 0.040(4) 0.065(5) 0.042(4) -0.006(3) -0.012(3) -0.015(4)
C4 0.041(4) 0.066(5) 0.048(4) -0.009(4) -0.018(3) -0.004(4)
C5 0.039(4) 0.062(5) 0.039(4) 0.001(3) -0.012(3) -0.013(4)
C6 0.040(4) 0.077(5) 0.038(4) -0.006(4) -0.017(3) -0.008(4)
C7 0.044(4) 0.062(5) 0.043(4) -0.001(3) -0.020(3) -0.009(4)
C8 0.035(4) 0.061(5) 0.045(4) 0.005(3) -0.018(3) -0.011(3)
C9 0.041(4) 0.063(5) 0.054(4) -0.004(4) -0.027(4) -0.010(4)
C10 0.038(4) 0.067(5) 0.044(4) -0.002(4) -0.020(3) -0.007(4)
C11 0.038(4) 0.062(5) 0.046(4) -0.003(3) -0.013(3) -0.012(4)
C12 0.047(4) 0.058(5) 0.053(4) -0.011(4) -0.020(4) -0.009(4)
C13 0.041(4) 0.062(5) 0.065(5) -0.007(4) -0.017(4) -0.014(4)
C14 0.048(4) 0.055(5) 0.054(4) -0.009(4) -0.016(4) -0.010(4)
C15 0.047(4) 0.052(4) 0.051(4) -0.007(3) -0.013(3) -0.015(4)
C16 0.041(4) 0.064(5) 0.061(5) -0.011(4) -0.013(3) -0.010(4)
C17 0.043(4) 0.062(5) 0.037(4) -0.003(3) -0.009(3) -0.012(4)
C18 0.039(4) 0.056(5) 0.040(4) -0.009(3) -0.005(3) -0.007(4)
C19 0.036(4) 0.055(4) 0.042(4) 0.002(3) -0.012(3) -0.006(3)
C20 0.037(4) 0.072(5) 0.033(3) 0.002(3) -0.013(3) -0.009(4)
C21 0.039(4) 0.060(5) 0.038(4) 0.003(3) -0.011(3) -0.012(4)
C22 0.045(4) 0.066(5) 0.036(4) 0.009(3) -0.015(3) -0.011(4)
C23 0.047(4) 0.061(5) 0.039(4) 0.005(3) -0.018(3) -0.008(4)
C24 0.040(4) 0.056(4) 0.051(4) 0.014(3) -0.018(3) -0.012(4)
C25 0.051(4) 0.049(4) 0.039(4) 0.005(3) -0.016(3) 0.000(3)
C26 0.044(4) 0.054(5) 0.048(4) 0.002(3) -0.022(3) -0.005(4)
C27 0.033(3) 0.063(5) 0.044(4) -0.004(3) -0.014(3) -0.005(3)
C28 0.030(3) 0.062(5) 0.047(4) -0.004(3) -0.013(3) -0.004(3)
C29 0.035(4) 0.070(5) 0.047(4) -0.008(4) -0.014(3) -0.010(4)
C30 0.045(4) 0.062(5) 0.048(4) -0.003(4) -0.013(3) -0.011(4)
C31 0.040(4) 0.062(5) 0.058(4) 0.002(4) -0.011(3) -0.019(4)
C32 0.043(4) 0.060(5) 0.056(4) 0.004(4) -0.014(3) -0.012(4)
C33 0.044(4) 0.051(4) 0.058(4) -0.003(4) -0.014(3) -0.008(4)
C34 0.043(4) 0.074(5) 0.052(4) 0.012(4) -0.009(3) -0.020(4)
C35 0.041(4) 0.045(4) 0.059(5) 0.001(3) -0.014(3) -0.002(3)
C36 0.041(4) 0.056(5) 0.048(4) -0.003(4) -0.005(3) -0.004(4)
C37 0.039(4) 0.062(5) 0.042(4) -0.004(3) -0.011(3) -0.004(4)
C38 0.030(3) 0.063(5) 0.047(4) -0.007(3) -0.012(3) -0.006(3)
C39 0.032(3) 0.065(5) 0.043(4) -0.003(3) -0.008(3) -0.016(3)
C40 0.037(4) 0.057(4) 0.045(4) 0.003(3) -0.018(3) -0.014(3)
C41 0.045(4) 0.056(4) 0.045(4) 0.007(3) -0.015(3) -0.015(4)
C42 0.043(4) 0.054(4) 0.045(4) 0.001(3) -0.013(3) -0.012(3)
C43 0.039(4) 0.047(4) 0.052(4) 0.005(3) -0.019(3) -0.010(3)
C44 0.047(4) 0.057(5) 0.050(4) 0.002(3) -0.017(3) -0.015(4)
C45 0.042(4) 0.071(5) 0.048(4) 0.007(4) -0.018(3) -0.015(4)
C46 0.041(4) 0.047(4) 0.051(4) -0.001(3) -0.021(3) -0.004(3)
C47 0.040(4) 0.057(5) 0.055(4) -0.007(4) -0.019(3) -0.002(4)
C48 0.044(4) 0.060(5) 0.046(4) 0.002(3) -0.014(3) -0.009(4)
C49 0.042(4) 0.063(5) 0.034(3) -0.001(3) -0.008(3) -0.005(4)
C50 0.037(4) 0.071(5) 0.048(4) -0.001(4) -0.016(3) -0.009(4)
C51 0.043(4) 0.062(5) 0.041(4) 0.006(3) -0.011(3) -0.008(4)
C52 0.042(4) 0.071(5) 0.051(4) -0.010(4) -0.014(3) -0.004(4)
C53 0.046(4) 0.059(5) 0.048(4) 0.010(4) -0.019(3) -0.013(4)
C54 0.046(4) 0.052(4) 0.049(4) 0.004(3) -0.017(3) -0.005(4)
C55 0.052(5) 0.065(5) 0.062(5) -0.013(4) -0.001(4) -0.013(4)
C56 0.041(4) 0.060(5) 0.043(4) -0.001(4) -0.022(3) -0.001(4)
C57 0.035(4) 0.067(5) 0.041(4) -0.003(4) -0.018(3) -0.008(4)
C58 0.034(3) 0.062(5) 0.039(3) 0.000(3) -0.014(3) -0.011(3)
C59 0.039(4) 0.064(5) 0.050(4) 0.002(4) -0.019(3) -0.016(4)
C60 0.046(4) 0.056(4) 0.041(4) 0.000(3) -0.018(3) -0.009(4)
C61 0.039(4) 0.054(4) 0.045(4) -0.007(3) -0.018(3) -0.009(3)
C62 0.041(4) 0.051(4) 0.043(4) -0.007(3) -0.016(3) -0.009(3)
C63 0.040(4) 0.064(5) 0.054(4) 0.003(4) -0.020(3) -0.011(4)
C64 0.037(4) 0.057(4) 0.043(4) -0.003(3) -0.016(3) -0.008(3)
C65 0.043(4) 0.065(5) 0.039(4) 0.000(3) -0.020(3) -0.006(4)
C66 0.038(4) 0.068(5) 0.038(4) 0.001(3) -0.011(3) -0.005(4)
C67 0.038(4) 0.060(5) 0.087(6) 0.002(5) -0.010(4) -0.003(4)
C68 0.038(4) 0.058(5) 0.045(4) 0.000(3) -0.020(3) -0.003(4)
C69 0.035(4) 0.062(5) 0.040(4) -0.001(3) -0.015(3) -0.002(3)
C70 0.038(4) 0.058(5) 0.041(4) -0.002(3) -0.016(3) -0.009(4)
C71 0.044(4) 0.076(6) 0.051(4) -0.007(4) -0.017(3) -0.019(4)
C72 0.053(5) 0.072(6) 0.053(4) -0.012(4) -0.019(4) -0.014(4)
C73 0.052(4) 0.078(6) 0.042(4) 0.007(4) -0.020(4) -0.018(4)
C74 0.052(5) 0.065(5) 0.049(4) -0.002(4) -0.011(4) -0.019(4)
C75 0.053(5) 0.059(5) 0.089(7) -0.004(5) -0.017(5) -0.009(5)
C76 0.049(4) 0.067(5) 0.041(4) -0.003(4) -0.016(3) -0.011(4)
C77 0.053(5) 0.063(5) 0.060(5) 0.003(4) -0.024(4) -0.008(4)
C78 0.050(4) 0.061(5) 0.056(5) -0.002(4) -0.023(4) -0.003(4)
C79 0.053(6) 0.078(7) 0.097(7) 0.008(7) -0.014(5) -0.004(6)
C80 0.036(7) 0.047(8) 0.059(9) -0.001(7) -0.020(7) -0.001(7)
C80A 0.034(7) 0.040(8) 0.037(7) 0.008(6) -0.013(6) -0.005(6)
C81 0.056(5) 0.054(5) 0.042(4) -0.004(4) -0.012(4) -0.003(4)
C82 0.046(4) 0.070(6) 0.050(4) -0.005(4) -0.015(4) -0.010(4)
C83 0.061(5) 0.076(6) 0.066(6) 0.006(5) -0.016(5) 0.002(5)
C84 0.043(4) 0.077(6) 0.053(5) -0.002(4) -0.020(4) -0.004(4)
C85 0.046(9) 0.070(11) 0.053(9) 0.011(8) -0.019(7) -0.020(8)
C85A 0.040(8) 0.062(10) 0.039(7) 0.024(7) -0.012(6) -0.036(8)
C86 0.048(4) 0.057(5) 0.056(5) -0.002(4) -0.015(4) -0.017(4)
C87 0.060(5) 0.073(6) 0.072(6) -0.008(5) -0.027(5) -0.001(5)
C88 0.044(4) 0.080(6) 0.047(4) -0.014(4) -0.019(3) 0.001(4)
C89 0.098(9) 0.179(12) 0.166(13) -0.059(11) -0.031(8) -0.037(9)
C90 0.176(15) 0.157(14) 0.198(17) 0.021(12) -0.098(14) -0.098(13)
C91 0.091(8) 0.093(8) 0.118(9) 0.011(7) -0.030(7) -0.020(6)
C92 0.103(16) 0.099(16) 0.071(12) 0.024(11) -0.043(12) -0.024(14)

loop_
_atom_type_symbol
_atom_type_description
_atom_type_scat_dispersion_real
_atom_type_scat_dispersion_imag
_atom_type_scat_source
C C 0.0033 0.0016 'International Tables Vol C Tables 4.2.6.8 and 6.1.1.4'
H H 0.0000 0.0000 'International Tables Vol C Tables 4.2.6.8 and 6.1.1.4'
F F 0.0171 0.0103 'International Tables Vol C Tables 4.2.6.8 and 6.1.1.4'

loop_
_geom_angle_atom_site_label_1
_geom_angle_atom_site_label_2
_geom_angle_atom_site_label_3
_geom_angle
_geom_angle_site_symmetry_1
_geom_angle_site_symmetry_3
F15A F13 C75 48.8(7) . .
F15A F13 F13A 91.2(9) . .
C75 F13 F13A 49.6(7) . .
F15 F13A C75 66.5(19) . .
F15 F13A F13 117(2) . .
C75 F13A F13 58.1(9) . .
F15A F14 C75 62.9(19) . .
F15A F14 F14A 126(3) . .
C75 F14 F14A 65.5(11) . .
F15 F14A F14 91.0(11) . .
F15 F14A C75 49.9(7) . .
F14 F14A C75 51.7(9) . .
F15 F14A F28 125.8(10) . .
F14 F14A F28 142.7(12) . .
C75 F14A F28 147.6(8) . .
F13A F15 C75 78(2) . .
F13A F15 F14A 146(3) . .
C75 F15 F14A 67.7(9) . .
F14 F15A C75 75.8(19) . .
F14 F15A F13 142(2) . .
C75 F15A F13 69.5(12) . .
F26A F25 F27A 87.4(12) . .
F26A F25 C79 51.4(7) . .
F27A F25 C79 47.3(10) . .
F26A F25 F44 116.9(9) . .
F27A F25 F44 153.9(14) . .
C79 F25 F44 141.8(9) . .
F27 F25A C79 48.7(7) . .
F27A F26 C79 67(4) . .
F27 F26A C79 62.9(15) . .
F27 F26A F25 128(2) . .
C79 F26A F25 67.6(11) . .
F26A F27 C79 76.0(16) . .
F26A F27 F25A 149(2) . .
C79 F27 F25A 73.8(14) . .
F26 F27A C79 85(4) . .
F26 F27A F25 152(5) . .
C79 F27A F25 67.0(12) . .
C80 F28 F14A 114.5(10) . .
C80A F28A C97 86(2) . .
C80 F30 C94 177.6(19) . 2_575
C80A F30A C97 81(2) . .
C85 F43 F43A 131.6(11) . .
C92 F43A C85A 70.4(18) . .
C92 F43A F43 122.3(19) . .
C85A F43A F43 140.7(11) . .
C92 F43A C93 58.6(18) . .
C85A F43A C93 70.8(16) . .
F43 F43A C93 148.5(18) . .
C85 F44 F25 124.9(10) . .
C95 F45 C85 140(3) 2_575 .
C95 F45 C94 55(2) 2_575 2_575
C85 F45 C94 164(2) . 2_575
C85A F45A C92 54.3(10) . .
C85A F45A C94 125(2) . .
C92 F45A C94 91.8(19) . .
C85A F45A C93 76.7(17) . .
C92 F45A C93 54.5(16) . .
C94 F45A C93 49(2) . .
C9 C1 C6 98.3(6) . .
C9 C1 C71 112.4(6) . .
C6 C1 C71 114.0(6) . .
C9 C1 C2 111.7(6) . .
C6 C1 C2 108.3(6) . .
C71 C1 C2 111.5(6) . .
C12 C2 C3 120.4(7) . .
C12 C2 C1 122.3(6) . .
C3 C2 C1 115.3(7) . .
C2 C3 C15 119.0(7) . .
C2 C3 C4 126.7(7) . .
C15 C3 C4 110.6(6) . .
C5 C4 C72 111.3(7) . .
C5 C4 C17 110.4(6) . .
C72 C4 C17 111.6(6) . .
C5 C4 C3 107.2(6) . .
C72 C4 C3 115.8(6) . .
C17 C4 C3 99.8(6) . .
C20 C5 C6 117.8(7) . .
C20 C5 C4 123.4(6) . .
C6 C5 C4 117.8(7) . .
C7 C6 C5 120.9(7) . .
C7 C6 C1 111.6(6) . .
C5 C6 C1 124.0(7) . .
C22 C7 C6 120.1(6) . .
C22 C7 C8 123.7(7) . .
C6 C7 C8 111.7(7) . .
C25 C8 C9 111.8(6) . .
C25 C8 C7 107.0(5) . .
C9 C8 C7 98.7(6) . .
C25 C8 C73 111.1(6) . .
C9 C8 C73 114.5(6) . .
C7 C8 C73 113.1(6) . .
C10 C9 C8 120.9(7) . .
C10 C9 C1 122.3(7) . .
C8 C9 C1 111.6(6) . .
C9 C10 C27 124.3(8) . .
C9 C10 C11 124.4(7) . .
C27 C10 C11 107.9(6) . .
C74 C11 C12 113.5(6) . .
C74 C11 C10 109.8(6) . .
C12 C11 C10 110.5(6) . .
C74 C11 C29 112.5(6) . .
C12 C11 C29 109.9(5) . .
C10 C11 C29 99.8(6) . .
C2 C12 C13 120.7(7) . .
C2 C12 C11 122.0(7) . .
C13 C12 C11 115.4(7) . .
C12 C13 C14 118.6(8) . .
C12 C13 C31 126.0(7) . .
C14 C13 C31 109.1(6) . .
C15 C14 C13 121.0(7) . .
C15 C14 C33 124.0(7) . .
C13 C14 C33 108.0(6) . .
C14 C15 C3 119.9(7) . .
C14 C15 C16 122.0(6) . .
C3 C15 C16 112.6(7) . .
C35 C16 C75 111.3(6) . .
C35 C16 C15 108.9(6) . .
C75 C16 C15 113.5(7) . .
C35 C16 C17 110.0(6) . .
C75 C16 C17 114.1(7) . .
C15 C16 C17 98.4(6) . .
C18 C17 C4 123.2(7) . .
C18 C17 C16 122.9(6) . .
C4 C17 C16 111.1(6) . .
C17 C18 C37 122.8(7) . .
C17 C18 C19 123.6(6) . .
C37 C18 C19 110.0(6) . .
C20 C19 C39 106.9(5) . .
C20 C19 C18 110.5(6) . .
C39 C19 C18 100.3(5) . .
C20 C19 C76 110.4(5) . .
C39 C19 C76 116.1(6) . .
C18 C19 C76 112.1(6) . .
C5 C20 C21 120.2(6) . .
C5 C20 C19 121.4(7) . .
C21 C20 C19 117.4(6) . .
C22 C21 C20 120.8(7) . .
C22 C21 C41 110.6(6) . .
C20 C21 C41 124.9(6) . .
C7 C22 C21 120.1(7) . .
C7 C22 C23 123.2(6) . .
C21 C22 C23 112.5(6) . .
C24 C23 C22 108.1(7) . .
C24 C23 C42 111.7(6) . .
C22 C23 C42 99.1(5) . .
C24 C23 C77 111.4(6) . .
C22 C23 C77 112.9(6) . .
C42 C23 C77 113.0(6) . .
C25 C24 C23 123.7(7) . .
C25 C24 C45 111.9(7) . .
C23 C24 C45 123.0(6) . .
C24 C25 C8 124.4(7) . .
C24 C25 C26 111.7(6) . .
C8 C25 C26 122.2(7) . .
C27 C26 C46 110.2(6) . .
C27 C26 C25 108.0(6) . .
C46 C26 C25 101.6(6) . .
C27 C26 C78 108.7(6) . .
C46 C26 C78 114.4(6) . .
C25 C26 C78 113.7(6) . .
C28 C27 C10 110.0(7) . .
C28 C27 C26 124.2(6) . .
C10 C27 C26 122.0(7) . .
C27 C28 C29 111.0(6) . .
C27 C28 C48 123.5(7) . .
C29 C28 C48 122.7(6) . .
C30 C29 C28 123.4(6) . .
C30 C29 C11 124.9(7) . .
C28 C29 C11 107.9(6) . .
C29 C30 C50 115.7(7) . .
C29 C30 C31 119.0(6) . .
C50 C30 C31 120.8(6) . .
C30 C31 C79 112.0(7) . .
C30 C31 C32 113.1(6) . .
C79 C31 C32 107.8(7) . .
C30 C31 C13 109.8(7) . .
C79 C31 C13 113.3(7) . .
C32 C31 C13 100.3(6) . .
C33 C32 C52 122.3(7) . .
C33 C32 C31 110.0(6) . .
C52 C32 C31 123.1(6) . .
C32 C33 C34 123.4(6) . .
C32 C33 C14 110.5(6) . .
C34 C33 C14 119.0(7) . .
C33 C34 C54 113.8(6) . .
C33 C34 C35 115.2(6) . .
C54 C34 C35 105.2(7) . .
C33 C34 C80 103.5(8) . .
C54 C34 C80 111.2(7) . .
C35 C34 C80 108.0(8) . .
C36 C35 C34 110.2(7) . .
C36 C35 C16 124.3(8) . .
C34 C35 C16 123.2(7) . .
C35 C36 C55 111.4(7) . .
C35 C36 C37 122.8(7) . .
C55 C36 C37 122.7(7) . .
C38 C37 C36 109.1(6) . .
C38 C37 C18 99.6(6) . .
C36 C37 C18 110.9(6) . .
C38 C37 C81 113.6(7) . .
C36 C37 C81 110.4(6) . .
C18 C37 C81 112.8(5) . .
C57 C38 C39 118.4(7) . .
C57 C38 C37 124.2(7) . .
C39 C38 C37 112.9(6) . .
C40 C39 C38 120.1(6) . .
C40 C39 C19 125.6(6) . .
C38 C39 C19 109.7(6) . .
C39 C40 C59 120.3(7) . .
C39 C40 C41 117.5(6) . .
C59 C40 C41 121.0(6) . .
C42 C41 C40 111.7(6) . .
C42 C41 C21 99.0(5) . .
C40 C41 C21 106.2(6) . .
C42 C41 C82 113.3(6) . .
C40 C41 C82 111.4(6) . .
C21 C41 C82 114.5(6) . .
C43 C42 C41 123.3(6) . .
C43 C42 C23 120.6(6) . .
C41 C42 C23 111.1(5) . .
C42 C43 C44 125.0(6) . .
C42 C43 C60 123.5(6) . .
C44 C43 C60 108.1(6) . .
C62 C44 C43 109.4(6) . .
C62 C44 C45 122.5(7) . .
C43 C44 C45 121.1(6) . .
C44 C45 C24 109.6(6) . .
C44 C45 C46 112.0(6) . .
C24 C45 C46 101.9(6) . .
C44 C45 C83 106.4(6) . .
C24 C45 C83 114.3(6) . .
C46 C45 C83 112.6(6) . .
C47 C46 C26 123.3(7) . .
C47 C46 C45 123.5(6) . .
C26 C46 C45 108.6(6) . .
C46 C47 C48 121.5(6) . .
C46 C47 C63 120.0(7) . .
C48 C47 C63 108.8(6) . .
C28 C48 C49 106.1(6) . .
C28 C48 C47 111.2(6) . .
C49 C48 C47 102.3(6) . .
C28 C48 C84 109.4(6) . .
C49 C48 C84 111.2(6) . .
C47 C48 C84 116.1(6) . .
C64 C49 C50 121.6(6) . .
C64 C49 C48 111.7(7) . .
C50 C49 C48 123.6(6) . .
C49 C50 C51 116.0(7) . .
C49 C50 C30 120.1(6) . .
C51 C50 C30 119.4(7) . .
C66 C51 C50 120.4(7) . .
C66 C51 C52 111.6(6) . .
C50 C51 C52 123.0(7) . .
C32 C52 C51 114.9(6) . .
C32 C52 C53 114.8(6) . .
C51 C52 C53 103.6(7) . .
C32 C52 C85 107.5(8) . .
C51 C52 C85 106.4(8) . .
C53 C52 C85 109.3(7) . .
C54 C53 C52 121.2(6) . .
C54 C53 C67 123.1(7) . .
C52 C53 C67 109.5(6) . .
C53 C54 C34 122.7(7) . .
C53 C54 C55 121.9(7) . .
C34 C54 C55 108.4(6) . .
C56 C55 C54 112.2(6) . .
C56 C55 C36 113.5(7) . .
C54 C55 C36 102.7(6) . .
C56 C55 C80A 105.4(7) . .
C54 C55 C80A 109.1(8) . .
C36 C55 C80A 114.0(7) . .
C68 C56 C55 124.2(8) . .
C68 C56 C57 108.6(7) . .
C55 C56 C57 121.0(6) . .
C38 C57 C58 121.6(7) . .
C38 C57 C56 121.5(7) . .
C58 C57 C56 109.5(6) . .
C59 C58 C57 120.6(6) . .
C59 C58 C69 125.6(6) . .
C57 C58 C69 108.8(7) . .
C58 C59 C40 119.0(7) . .
C58 C59 C60 117.0(6) . .
C40 C59 C60 122.2(6) . .
C59 C60 C61 109.4(6) . .
C59 C60 C43 110.8(5) . .
C61 C60 C43 100.5(5) . .
C59 C60 C86 111.8(6) . .
C61 C60 C86 115.9(6) . .
C43 C60 C86 107.8(6) . .
C70 C61 C62 121.0(7) . .
C70 C61 C60 126.0(6) . .
C62 C61 C60 108.1(6) . .
C44 C62 C61 110.4(7) . .
C44 C62 C63 124.4(6) . .
C61 C62 C63 122.2(6) . .
C62 C63 C64 109.1(6) . .
C62 C63 C47 113.1(6) . .
C64 C63 C47 102.5(6) . .
C62 C63 C87 108.7(7) . .
C64 C63 C87 111.6(6) . .
C47 C63 C87 111.7(6) . .
C49 C64 C65 122.8(7) . .
C49 C64 C63 111.6(6) . .
C65 C64 C63 121.6(7) . .
C66 C65 C64 112.8(7) . .
C66 C65 C70 122.3(6) . .
C64 C65 C70 120.0(7) . .
C51 C66 C65 122.8(6) . .
C51 C66 C67 109.4(7) . .
C65 C66 C67 122.3(7) . .
C68 C67 C53 111.9(7) . .
C68 C67 C66 111.3(7) . .
C53 C67 C66 102.4(6) . .
C68 C67 C85A 111.7(8) . .
C53 C67 C85A 112.8(8) . .
C66 C67 C85A 106.3(8) . .
C56 C68 C67 122.9(7) . .
C56 C68 C69 109.9(7) . .
C67 C68 C69 123.8(6) . .
C70 C69 C68 113.1(6) . .
C70 C69 C58 108.6(5) . .
C68 C69 C58 100.7(6) . .
C70 C69 C88 111.6(5) . .
C68 C69 C88 108.9(6) . .
C58 C69 C88 113.5(6) . .
C61 C70 C65 119.4(6) . .
C61 C70 C69 117.6(7) . .
C65 C70 C69 119.6(7) . .
F2 C71 F3 106.7(7) . .
F2 C71 F1 107.2(6) . .
F3 C71 F1 107.2(6) . .
F2 C71 C1 111.9(6) . .
F3 C71 C1 112.5(6) . .
F1 C71 C1 111.0(7) . .
F5 C72 F6 107.6(6) . .
F5 C72 F4 106.6(6) . .
F6 C72 F4 105.4(7) . .
F5 C72 C4 113.0(7) . .
F6 C72 C4 111.5(6) . .
F4 C72 C4 112.3(6) . .
F9 C73 F8 109.4(7) . .
F9 C73 F7 108.0(6) . .
F8 C73 F7 107.0(6) . .
F9 C73 C8 111.8(6) . .
F8 C73 C8 110.9(6) . .
F7 C73 C8 109.7(7) . .
F11 C74 F12 107.9(7) . .
F11 C74 F10 107.4(7) . .
F12 C74 F10 105.2(7) . .
F11 C74 C11 111.8(7) . .
F12 C74 C11 111.9(6) . .
F10 C74 C11 112.3(7) . .
F15A C75 F15 124.9(12) . .
F15A C75 F14 41.3(9) . .
F15 C75 F14 109.4(12) . .
F15A C75 F13A 120.8(13) . .
F15 C75 F13A 35.0(8) . .
F14 C75 F13A 132.8(13) . .
F15A C75 F13 61.7(12) . .
F15 C75 F13 102.4(9) . .
F14 C75 F13 101.8(10) . .
F13A C75 F13 72.3(10) . .
F15A C75 F14A 102.7(13) . .
F15 C75 F14A 62.3(9) . .
F14 C75 F14A 62.8(10) . .
F13A C75 F14A 97.4(11) . .
F13 C75 F14A 148.4(8) . .
F15A C75 C16 118.1(10) . .
F15 C75 C16 116.9(10) . .
F14 C75 C16 115.3(9) . .
F13A C75 C16 110.6(11) . .
F13 C75 C16 109.2(8) . .
F14A C75 C16 102.5(8) . .
F18 C76 F17 108.3(6) . .
F18 C76 F16 105.3(5) . .
F17 C76 F16 105.2(7) . .
F18 C76 C19 113.0(7) . .
F17 C76 C19 112.6(5) . .
F16 C76 C19 111.9(6) . .
F21 C77 F20 109.0(8) . .
F21 C77 F19 106.3(6) . .
F20 C77 F19 108.0(6) . .
F21 C77 C23 112.0(6) . .
F20 C77 C23 111.8(6) . .
F19 C77 C23 109.6(7) . .
F24 C78 F23 107.8(7) . .
F24 C78 F22 108.8(6) . .
F23 C78 F22 107.9(6) . .
F24 C78 C26 110.5(6) . .
F23 C78 C26 110.5(6) . .
F22 C78 C26 111.1(7) . .
F27 C79 F27A 120.7(18) . .
F27 C79 F26A 41.1(9) . .
F27A C79 F26A 108.8(15) . .
F27 C79 F26 120.7(18) . .
F27A C79 F26 27.9(13) . .
F26A C79 F26 129.3(15) . .
F27 C79 F25A 57.5(13) . .
F27A C79 F25A 104.3(14) . .
F26A C79 F25A 98.2(12) . .
F26 C79 F25A 82.0(13) . .
F27 C79 F25 100.5(13) . .
F27A C79 F25 65.6(12) . .
F26A C79 F25 61.0(9) . .
F26 C79 F25 93.3(12) . .
F25A C79 F25 148.5(11) . .
F27 C79 C31 118.8(11) . .
F27A C79 C31 120.5(15) . .
F26A C79 C31 115.4(9) . .
F26 C79 C31 112.9(13) . .
F25A C79 C31 106.6(8) . .
F25 C79 C31 103.8(9) . .
F30 C80 F29 108.6(11) . .
F30 C80 F28 108.4(13) . .
F29 C80 F28 108.3(11) . .
F30 C80 C34 108.3(10) . .
F29 C80 C34 112.3(12) . .
F28 C80 C34 110.8(9) . .
F29A C80A F28A 109.0(10) . .
F29A C80A F30A 108.2(11) . .
F28A C80A F30A 105.3(10) . .
F29A C80A C55 112.4(9) . .
F28A C80A C55 111.4(10) . .
F30A C80A C55 110.2(9) . .
F29A C80A C97 99.5(19) . .
F28A C80A C97 53.9(18) . .
F30A C80A C97 57.8(18) . .
C55 C80A C97 148.0(19) . .
F33 C81 F31 108.3(6) . .
F33 C81 F32 108.2(6) . .
F31 C81 F32 105.7(7) . .
F33 C81 C37 112.3(7) . .
F31 C81 C37 111.4(6) . .
F32 C81 C37 110.5(6) . .
F36 C82 F35 107.3(7) . .
F36 C82 F34 107.5(6) . .
F35 C82 F34 106.1(7) . .
F36 C82 C41 113.1(6) . .
F35 C82 C41 111.2(6) . .
F34 C82 C41 111.3(6) . .
F39 C83 F38 108.7(8) . .
F39 C83 F37 107.7(8) . .
F38 C83 F37 106.4(7) . .
F39 C83 C45 111.8(7) . .
F38 C83 C45 112.1(8) . .
F37 C83 C45 110.0(7) . .
F42 C84 F41 105.9(8) . .
F42 C84 F40 104.5(7) . .
F41 C84 F40 107.0(7) . .
F42 C84 C48 111.3(7) . .
F41 C84 C48 115.0(6) . .
F40 C84 C48 112.5(7) . .
F45 C85 F44 106.6(14) . .
F45 C85 F43 107.1(11) . .
F44 C85 F43 105.4(12) . .
F45 C85 C52 117.0(12) . .
F44 C85 C52 111.4(10) . .
F43 C85 C52 108.8(12) . .
F44A C85A F45A 109.1(11) . .
F44A C85A F43A 94.2(12) . .
F45A C85A F43A 118.0(13) . .
F44A C85A C92 126.6(16) . .
F45A C85A C92 78.1(13) . .
F43A C85A C92 44.0(11) . .
F44A C85A C67 117.5(10) . .
F45A C85A C67 111.8(11) . .
F43A C85A C67 105.4(10) . .
C92 C85A C67 106.7(12) . .
F44A C85A C93 81.8(15) . .
F45A C85A C93 61.9(15) . .
F43A C85A C93 66.1(16) . .
C92 C85A C93 54.3(15) . .
C67 C85A C93 160.0(17) . .
F48 C86 F47 109.8(7) . .
F48 C86 F46 106.9(6) . .
F47 C86 F46 105.9(6) . .
F48 C86 C60 111.6(6) . .
F47 C86 C60 110.7(6) . .
F46 C86 C60 111.8(6) . .
F51 C87 F50 110.5(8) . .
F51 C87 F49 104.2(7) . .
F50 C87 F49 105.6(8) . .
F51 C87 C63 113.8(8) . .
F50 C87 C63 110.8(6) . .
F49 C87 C63 111.6(7) . .
F54 C88 F53 108.7(8) . .
F54 C88 F52 106.0(6) . .
F53 C88 F52 106.8(6) . .
F54 C88 C69 114.9(6) . .
F53 C88 C69 110.5(6) . .
F52 C88 C69 109.6(7) . .
C89 C89 C90 135(2) 2_676 .
C89 C90 C91 118.5(16) . .
F43A C92 C85A 65.7(16) . .
F43A C92 C93 87(2) . .
C85A C92 C93 79(2) . .
F43A C92 F45A 110(2) . .
C85A C92 F45A 47.6(10) . .
C93 C92 F45A 63.1(19) . .
C94 C93 C92 110(4) . .
C94 C93 F45A 65(3) . .
C92 C93 F45A 62.4(18) . .
C94 C93 F43A 142(4) . .
C92 C93 F43A 34.6(13) . .
F45A C93 F43A 79.7(19) . .
C94 C93 C85A 107(4) . .
C92 C93 C85A 47.1(15) . .
F45A C93 C85A 41.4(11) . .
F43A C93 C85A 43.1(12) . .
C93 C94 C95 130(6) . .
C93 C94 F45A 66(3) . .
C95 C94 F45A 79(5) . .
C93 C94 F45 120(4) . 2_575
C95 C94 F45 43(5) . 2_575
F45A C94 F45 111(3) . 2_575
C93 C94 F30 71(3) . 2_575
C95 C94 F30 139(6) . 2_575
F45A C94 F30 135(3) . 2_575
F45 C94 F30 96(2) 2_575 2_575
F45 C95 C96 115(10) 2_575 .
F45 C95 C94 82(6) 2_575 .
C96 C95 C94 158(10) . .
C95 C96 C97 132(10) . .
C96 C97 F28A 129(8) . .
C96 C97 F30A 93(8) . .
F28A C97 F30A 77(3) . .
C96 C97 C80A 127(8) . .
F28A C97 C80A 40.6(15) . .
F30A C97 C80A 40.7(14) . .

loop_
_geom_bond_atom_site_label_1
_geom_bond_atom_site_label_2
_geom_bond_distance
_geom_bond_site_symmetry_2
F1 C71 1.329(10) .
F2 C71 1.329(9) .
F3 C71 1.330(9) .
F4 C72 1.338(9) .
F5 C72 1.331(10) .
F6 C72 1.332(9) .
F7 C73 1.336(9) .
F8 C73 1.331(9) .
F9 C73 1.316(9) .
F10 C74 1.304(8) .
F11 C74 1.296(9) .
F12 C74 1.301(10) .
F13 F15A 1.40(2) .
F13 C75 1.488(14) .
F13 F13A 1.67(2) .
F13A F15 0.781(16) .
F13A C75 1.334(18) .
F14 F15A 0.887(19) .
F14 C75 1.30(2) .
F14 F14A 1.48(2) .
F14A F15 1.446(19) .
F14A C75 1.510(16) .
F14A F28 1.684(16) .
F15 C75 1.249(16) .
F15A C75 1.196(17) .
F16 C76 1.344(8) .
F17 C76 1.320(9) .
F18 C76 1.319(8) .
F19 C77 1.360(8) .
F20 C77 1.319(9) .
F21 C77 1.311(9) .
F22 C78 1.340(10) .
F23 C78 1.326(9) .
F24 C78 1.325(8) .
F25 F26A 1.451(19) .
F25 F27A 1.52(2) .
F25 C79 1.533(15) .
F25 F44 1.583(14) .
F25A F27 1.33(2) .
F25A C79 1.518(14) .
F26 F27A 0.62(3) .
F26 C79 1.33(2) .
F26A F27 0.878(17) .
F26A C79 1.296(17) .
F27 C79 1.188(17) .
F27A C79 1.22(3) .
F28 C80 1.342(15) .
F28A C80A 1.323(16) .
F28A C97 1.64(6) .
F29 C80 1.317(15) .
F29A C80A 1.286(14) .
F30 C80 1.308(17) .
F30 C94 1.83(6) 2_575
F30A C80A 1.338(14) .
F30A C97 1.74(6) .
F31 C81 1.340(10) .
F32 C81 1.342(8) .
F33 C81 1.308(9) .
F34 C82 1.338(8) .
F35 C82 1.320(9) .
F36 C82 1.311(8) .
F37 C83 1.352(9) .
F38 C83 1.301(10) .
F39 C83 1.292(11) .
F40 C84 1.312(9) .
F41 C84 1.309(8) .
F42 C84 1.292(11) .
F43 C85 1.355(16) .
F43 F43A 1.508(19) .
F43A C92 1.06(2) .
F43A C85A 1.39(2) .
F43A C93 1.86(5) .
F44 C85 1.350(17) .
F44A C85A 1.269(16) .
F45 C95 1.23(11) 2_575
F45 C85 1.313(18) .
F45 C94 1.77(5) 2_575
F45A C85A 1.303(16) .
F45A C92 1.73(3) .
F45A C94 1.74(5) .
F45A C93 1.74(5) .
F46 C86 1.324(8) .
F47 C86 1.320(9) .
F48 C86 1.303(8) .
F49 C87 1.346(11) .
F50 C87 1.322(9) .
F51 C87 1.318(11) .
F52 C88 1.327(10) .
F53 C88 1.325(8) .
F54 C88 1.299(10) .
C1 C9 1.536(10) .
C1 C6 1.537(11) .
C1 C71 1.541(9) .
C1 C2 1.562(11) .
C2 C12 1.381(11) .
C2 C3 1.394(10) .
C3 C15 1.409(10) .
C3 C4 1.541(11) .
C4 C5 1.509(11) .
C4 C72 1.535(10) .
C4 C17 1.539(9) .
C5 C20 1.390(10) .
C5 C6 1.421(9) .
C6 C7 1.396(11) .
C7 C22 1.358(11) .
C7 C8 1.533(9) .
C8 C25 1.514(9) .
C8 C9 1.524(11) .
C8 C73 1.582(9) .
C9 C10 1.332(11) .
C10 C27 1.445(10) .
C10 C11 1.541(11) .
C11 C74 1.519(11) .
C11 C12 1.539(9) .
C11 C29 1.546(9) .
C12 C13 1.384(11) .
C13 C14 1.414(10) .
C13 C31 1.553(11) .
C14 C15 1.357(11) .
C14 C33 1.461(10) .
C15 C16 1.544(10) .
C16 C35 1.505(10) .
C16 C75 1.537(11) .
C16 C17 1.547(12) .
C17 C18 1.328(10) .
C18 C37 1.532(9) .
C18 C19 1.536(11) .
C19 C20 1.535(8) .
C19 C39 1.536(9) .
C19 C76 1.547(11) .
C20 C21 1.400(10) .
C21 C22 1.387(9) .
C21 C41 1.553(10) .
C22 C23 1.518(10) .
C23 C24 1.503(11) .
C23 C42 1.533(9) .
C23 C77 1.537(11) .
C24 C25 1.351(11) .
C24 C45 1.516(10) .
C25 C26 1.530(11) .
C26 C27 1.485(11) .
C26 C46 1.528(9) .
C26 C78 1.561(9) .
C27 C28 1.352(10) .
C28 C29 1.432(11) .
C28 C48 1.500(9) .
C29 C30 1.358(10) .
C30 C50 1.499(10) .
C30 C31 1.502(11) .
C31 C79 1.535(14) .
C31 C32 1.542(9) .
C32 C33 1.360(10) .
C32 C52 1.434(10) .
C33 C34 1.452(10) .
C34 C54 1.466(10) .
C34 C35 1.492(11) .
C34 C80 1.687(17) .
C35 C36 1.322(11) .
C36 C55 1.522(10) .
C36 C37 1.531(12) .
C37 C38 1.505(11) .
C37 C81 1.539(10) .
C38 C57 1.376(9) .
C38 C39 1.409(10) .
C39 C40 1.383(10) .
C40 C59 1.404(9) .
C40 C41 1.548(9) .
C41 C42 1.518(10) .
C41 C82 1.574(12) .
C42 C43 1.327(9) .
C43 C44 1.456(10) .
C43 C60 1.537(8) .
C44 C62 1.356(10) .
C44 C45 1.486(9) .
C45 C46 1.529(12) .
C45 C83 1.614(13) .
C46 C47 1.371(10) .
C47 C48 1.535(12) .
C47 C63 1.538(9) .
C48 C49 1.516(9) .
C48 C84 1.547(11) .
C49 C64 1.379(10) .
C49 C50 1.391(11) .
C50 C51 1.418(9) .
C51 C66 1.392(11) .
C51 C52 1.485(11) .
C52 C53 1.498(10) .
C52 C85 1.629(18) .
C53 C54 1.360(10) .
C53 C67 1.501(12) .
C54 C55 1.481(12) .
C55 C56 1.445(11) .
C55 C80A 1.675(13) .
C56 C68 1.363(10) .
C56 C57 1.479(11) .
C57 C58 1.378(10) .
C58 C59 1.375(10) .
C58 C69 1.544(10) .
C59 C60 1.518(10) .
C60 C61 1.525(11) .
C60 C86 1.547(11) .
C61 C70 1.359(10) .
C61 C62 1.466(9) .
C62 C63 1.468(11) .
C63 C64 1.515(11) .
C63 C87 1.564(11) .
C64 C65 1.427(9) .
C65 C66 1.416(11) .
C65 C70 1.436(11) .
C66 C67 1.536(9) .
C67 C68 1.446(12) .
C67 C85A 1.664(15) .
C68 C69 1.539(11) .
C69 C70 1.528(9) .
C69 C88 1.556(9) .
C80A C97 2.03(6) .
C85A C92 1.43(3) .
C85A C93 1.92(5) .
C89 C89 1.28(2) 2_676
C89 C90 1.438(18) .
C90 C91 1.450(18) .
C92 C93 1.59(5) .
C93 C94 1.44(6) .
C94 C95 1.46(2) .
C94 F45 1.77(5) 2_575
C94 F30 1.83(5) 2_575
C95 F45 1.23(11) 2_575
C95 C96 1.28(14) .
C96 C97 1.45(2) .
